data_7035040
loop_
_publ_author_name
'Jeon, Jong Yeob'
'Park, Dong Sik'
'Lee, Dong Hwan'
'Eo, Seong Chan'
'Park, Seong Yeon'
'Jeong, Myoung Sun'
'Kang, Yi Young'
'Lee, Junseong'
'Lee, Bun Yeoul'

_publ_section_title
;
 A chromium precursor for the Phillips ethylene trimerization catalyst:
 (2-ethylhexanoate)2CrOH.
;
_journal_issue 24
_journal_name_full 'Dalton transactions (Cambridge, England : 2003)'
_journal_page_first 11004
_journal_page_last 11012
_journal_paper_doi 10.1039/c5dt01203a
_journal_volume 44
_journal_year 2015
_chemical_formula_sum 'C47 H68 Al2 Cr2 N6'
_chemical_formula_weight 875.03
_space_group_crystal_system monoclinic
_space_group_IT_number 12
_space_group_name_Hall '-C 2y'
_space_group_name_H-M_alt 'C 1 2/m 1'
_symmetry_space_group_name_Hall '-C 2y'
_symmetry_space_group_name_H-M 'C 1 2/m 1'
_atom_sites_solution_hydrogens geom
_audit_creation_method SHELXL-2014/7
_audit_update_record
;
2015-04-24 deposited with the CCDC.
2015-05-05 downloaded from the CCDC.
;
_cell_angle_alpha 90
_cell_angle_beta 108.396(2)
_cell_angle_gamma 90
_cell_formula_units_Z 2
_cell_length_a 14.6000(3)
_cell_length_b 12.6770(3)
_cell_length_c 13.2740(2)
_cell_measurement_reflns_used 9503
_cell_measurement_temperature 100(2)
_cell_measurement_theta_max 25.44
_cell_measurement_theta_min 2.18
_cell_volume 2331.26(9)
_computing_cell_refinement 'Bruker SAINT'
_computing_data_collection 'Bruker APEX2'
_computing_data_reduction 'Bruker SAINT'
_computing_molecular_graphics 'Bruker SHELXTL'
_computing_publication_material 'Bruker SHELXTL'
_computing_structure_refinement 'SHELXL-2014/7 (Sheldrick, 2014)'
_computing_structure_solution 'SHELXS-97 (Sheldrick, 2008)'
_diffrn_ambient_temperature 100(2)
_diffrn_measured_fraction_theta_full 0.999
_diffrn_measured_fraction_theta_max 0.997
_diffrn_measurement_device_type 'Bruker APEX-II CCD'
_diffrn_measurement_method '\f and \w scans'
_diffrn_radiation_monochromator graphite
_diffrn_radiation_source 'sealed tube'
_diffrn_radiation_type MoK\a
_diffrn_radiation_wavelength 0.71073
_diffrn_reflns_av_R_equivalents 0.0615
_diffrn_reflns_av_unetI/netI 0.0416
_diffrn_reflns_laue_measured_fraction_full 0.999
_diffrn_reflns_laue_measured_fraction_max 0.997
_diffrn_reflns_limit_h_max 17
_diffrn_reflns_limit_h_min -17
_diffrn_reflns_limit_k_max 15
_diffrn_reflns_limit_k_min -15
_diffrn_reflns_limit_l_max 15
_diffrn_reflns_limit_l_min -16
_diffrn_reflns_number 17283
_diffrn_reflns_point_group_measured_fraction_full 0.999
_diffrn_reflns_point_group_measured_fraction_max 0.997
_diffrn_reflns_theta_full 25.242
_diffrn_reflns_theta_max 25.436
_diffrn_reflns_theta_min 1.617
_exptl_absorpt_coefficient_mu 0.542
_exptl_crystal_colour green
_exptl_crystal_density_diffrn 1.247
_exptl_crystal_description block
_exptl_crystal_F_000 932
_exptl_crystal_size_max 0.100
_exptl_crystal_size_mid 0.100
_exptl_crystal_size_min 0.080
_refine_diff_density_max 0.412
_refine_diff_density_min -0.382
_refine_diff_density_rms 0.057
_refine_ls_extinction_method none
_refine_ls_goodness_of_fit_ref 1.073
_refine_ls_hydrogen_treatment constr
_refine_ls_matrix_type full
_refine_ls_number_parameters 252
_refine_ls_number_reflns 2261
_refine_ls_number_restraints 19
_refine_ls_restrained_S_all 1.070
_refine_ls_R_factor_all 0.0666
_refine_ls_R_factor_gt 0.0428
_refine_ls_shift/su_max 0.006
_refine_ls_shift/su_mean 0.000
_refine_ls_structure_factor_coef Fsqd
_refine_ls_weighting_details 'w=1/[\s^2^(Fo^2^)+(0.0532P)^2^+2.0447P] where P=(Fo^2^+2Fc^2^)/3'
_refine_ls_weighting_scheme calc
_refine_ls_wR_factor_gt 0.0985
_refine_ls_wR_factor_ref 0.1083
_reflns_Friedel_coverage 0.000
_reflns_number_gt 1718
_reflns_number_total 2261
_reflns_threshold_expression 'I > 2\s(I)'
_cod_data_source_file c5dt01203a2.cif
_cod_data_source_block e:\frames\guest\lby\lby35\work\lby35-4
_cod_depositor_comments 'Adding full bibliography for 7035040--7035042.cif.'
_cod_database_code 7035040
_shelx_shelxl_version_number 2014/7
_shelx_space_group_comment
;
The symmetry employed for this shelxl refinement is uniquely defined
by the following loop, which should always be used as a source of
symmetry information in preference to the above space-group names.
They are only intended as comments.
;
_shelx_estimated_absorpt_t_min 0.948
_shelx_estimated_absorpt_t_max 0.958

loop_
_space_group_symop_operation_xyz
'x, y, z'
'-x, y, -z'
'x+1/2, y+1/2, z'
'-x+1/2, y+1/2, -z'
'-x, -y, -z'
'x, -y, z'
'-x+1/2, -y+1/2, -z'
'x+1/2, -y+1/2, z'

loop_
_atom_site_label
_atom_site_type_symbol
_atom_site_fract_x
_atom_site_fract_y
_atom_site_fract_z
_atom_site_U_iso_or_equiv
_atom_site_adp_type
_atom_site_occupancy
_atom_site_site_symmetry_order
_atom_site_calc_flag
_atom_site_refinement_flags_posn
_atom_site_refinement_flags_adp
_atom_site_refinement_flags_occupancy
_atom_site_disorder_assembly
_atom_site_disorder_group
Cr Cr 0.55410(4) 0.0000 0.68227(4) 0.0289(2) Uani 1 2 d S T P . .
N1 N 0.6079(2) 0.0000 0.5588(2) 0.0391(8) Uani 1 2 d S T P A .
N2 N 0.6303(5) 0.0840(5) 0.8476(5) 0.0237(16) Uani 0.5 1 d . . P A -1
N3 N 0.6579(3) 0.2216(3) 1.0380(3) 0.0294(10) Uani 0.5 1 d . . P A -1
Al Al 0.64676(10) 0.23219(11) 0.89095(11) 0.0287(3) Uani 0.5 1 d . . P A -1
C4 C 0.6948(2) 0(66) 0.8226(3) 0.0381(10) Uani 0.5 1 d . . P A -1
C5 C 0.6630(6) -0.0895(8) 0.8244(6) 0.0278(19) Uani 0.5 1 d . . P A -1
H5 H 0.6932 -0.1525 0.8123 0.033 Uiso 0.5 1 calc R U P A -1
C6 C 0.5771(6) -0.0850(6) 0.8467(5) 0.0237(15) Uani 0.5 1 d . . P A -1
H6 H 0.5386 -0.1436 0.8526 0.028 Uiso 0.5 1 calc R U P A -1
C7 C 0.5566(4) 0.0217(7) 0.8592(4) 0.025(3) Uani 0.5 1 d . . P A -1
C8 C 0.7862(3) 0.0483(4) 0.8019(4) 0.0338(12) Uani 0.5 1 d . . P A -1
H8A H 0.8334 0.0688 0.8697 0.051 Uiso 0.5 1 calc R U P A -1
H8B H 0.7673 0.1105 0.7562 0.051 Uiso 0.5 1 calc R U P A -1
H8C H 0.8150 -0.0043 0.7669 0.051 Uiso 0.5 1 calc R U P A -1
C9 C 0.4725(3) 0.0649(4) 0.8864(4) 0.0332(12) Uani 0.5 1 d . . P A -1
H9A H 0.4279 0.0074 0.8876 0.050 Uiso 0.5 1 calc R U P A -1
H9B H 0.4391 0.1171 0.8330 0.050 Uiso 0.5 1 calc R U P A -1
H9C H 0.4950 0.0985 0.9564 0.050 Uiso 0.5 1 calc R U P A -1
C10 C 0.7648(5) 0.2923(6) 0.8723(6) 0.0381(16) Uani 0.5 1 d . . P A -1
H10A H 0.7673 0.3682 0.8870 0.057 Uiso 0.5 1 calc R U P A -1
H10B H 0.7644 0.2807 0.7991 0.057 Uiso 0.5 1 calc R U P A -1
H10C H 0.8216 0.2580 0.9214 0.057 Uiso 0.5 1 calc R U P A -1
C11 C 0.5304(4) 0.3088(4) 0.8016(4) 0.0352(12) Uani 0.5 1 d . . P A -1
H11A H 0.4736 0.2848 0.8194 0.053 Uiso 0.5 1 calc R U P A -1
H11B H 0.5213 0.2946 0.7265 0.053 Uiso 0.5 1 calc R U P A -1
H11C H 0.5392 0.3847 0.8150 0.053 Uiso 0.5 1 calc R U P A -1
C12 C 0.7223(5) 0.1567(5) 1.1104(6) 0.0318(16) Uani 0.5 1 d . . P A -1
C13 C 0.7142(4) 0.1711(4) 1.2098(4) 0.0359(13) Uani 0.5 1 d . . P A -1
H13 H 0.7497 0.1356 1.2731 0.043 Uiso 0.5 1 calc R U P A -1
C14 C 0.6424(4) 0.2491(4) 1.1993(4) 0.0406(13) Uani 0.5 1 d . . P A -1
H14 H 0.6210 0.2760 1.2548 0.049 Uiso 0.5 1 calc R U P A -1
C15 C 0.6094(4) 0.2788(4) 1.0949(4) 0.0347(12) Uani 0.5 1 d . . P A -1
C16 C 0.7905(4) 0.0845(4) 1.0818(4) 0.0397(13) Uani 0.5 1 d . . P A -1
H16A H 0.8348 0.0533 1.1465 0.060 Uiso 0.5 1 calc R U P A -1
H16B H 0.8276 0.1242 1.0445 0.060 Uiso 0.5 1 calc R U P A -1
H16C H 0.7541 0.0283 1.0355 0.060 Uiso 0.5 1 calc R U P A -1
C17 C 0.5357(4) 0.3608(5) 1.0445(5) 0.0507(16) Uani 0.5 1 d . . P A -1
H17A H 0.5137 0.3948 1.0990 0.076 Uiso 0.5 1 calc R U P A -1
H17B H 0.4807 0.3276 0.9915 0.076 Uiso 0.5 1 calc R U P A -1
H17C H 0.5645 0.4138 1.0099 0.076 Uiso 0.5 1 calc R U P A -1
C57 C 1.1258(10) 0.027(3) 0.4476(15) 0.082(10) Uani 0.25 1 d D . P B -1
H57A H 1.1389 -0.0382 0.4148 0.122 Uiso 0.25 1 calc R U P B -1
H57B H 1.1816 0.0443 0.5092 0.122 Uiso 0.25 1 calc R U P B -1
H57C H 1.1138 0.0845 0.3960 0.122 Uiso 0.25 1 calc R U P B -1
C51 C 1.0355(5) 0.0109(19) 0.4841(7) 0.053(3) Uani 0.25 1 d DG U P B -1
C52 C 0.9485(6) -0.0119(13) 0.4066(6) 0.033(3) Uani 0.25 1 d G U P B -1
H52 H 0.9462 -0.0201 0.3347 0.039 Uiso 0.25 1 calc R U P B -1
C53 C 0.8647(5) -0.0228(18) 0.4343(8) 0.081(8) Uani 0.25 1 d G . P B -1
H53 H 0.8052 -0.0385 0.3813 0.097 Uiso 0.25 1 calc R U P B -1
C54 C 0.8680(7) -0.011(3) 0.5395(8) 0.081(11) Uani 0.25 1 d G U P B -1
H54 H 0.8108 -0.0184 0.5584 0.097 Uiso 0.25 1 calc R U P B -1
C55 C 0.9551(8) 0.012(3) 0.6170(6) 0.116(10) Uani 0.25 1 d G . P B -1
H55 H 0.9573 0.0201 0.6889 0.139 Uiso 0.25 1 calc R U P B -1
C56 C 1.0388(7) 0.023(3) 0.5893(6) 0.130(14) Uani 0.25 1 d G . P B -1
H56 H 1.0983 0.0385 0.6423 0.156 Uiso 0.25 1 calc R U P B -1
C1 C 0.6093(2) 0.0873(3) 0.4983(2) 0.0570(9) Uani 1 1 d . . . . .
C2 C 0.6067(2) 0.0558(3) 0.3974(2) 0.0786(15) Uani 1 1 d . . . . .
H2 H 0.6052 0.1005 0.3395 0.094 Uiso 1 1 calc R U . . .
C3 C 0.6193(3) 0.1957(3) 0.5442(3) 0.0878(15) Uani 1 1 d . . . . .
H3A H 0.6856 0.2061 0.5910 0.132 Uiso 1 1 calc R U . . .
H3B H 0.5744 0.2043 0.5852 0.132 Uiso 1 1 calc R U . . .
H3C H 0.6044 0.2478 0.4868 0.132 Uiso 1 1 calc R U . . .

loop_
_atom_site_aniso_label
_atom_site_aniso_U_11
_atom_site_aniso_U_22
_atom_site_aniso_U_33
_atom_site_aniso_U_23
_atom_site_aniso_U_13
_atom_site_aniso_U_12
Cr 0.0263(3) 0.0401(4) 0.0200(3) 0.000 0.0069(2) 0.000
N1 0.0257(16) 0.068(2) 0.0230(15) 0.000 0.0072(13) 0.000
N2 0.019(5) 0.028(3) 0.024(3) -0.003(2) 0.007(3) -0.003(4)
N3 0.022(2) 0.028(2) 0.038(2) -0.0096(18) 0.0082(18) -0.0064(18)
Al 0.0282(8) 0.0253(8) 0.0313(8) -0.0028(6) 0.0073(6) -0.0011(6)
C4 0.0202(19) 0.071(3) 0.0202(18) 0(66) 0.0021(14) 0(66)
C5 0.026(5) 0.032(3) 0.023(4) -0.003(3) 0.005(3) 0.000(4)
C6 0.029(4) 0.024(4) 0.019(3) 0.001(2) 0.009(3) 0.001(4)
C7 0.023(2) 0.033(10) 0.017(2) -0.001(3) 0.0060(16) 0.000(3)
C8 0.031(3) 0.038(3) 0.034(3) -0.003(2) 0.012(2) 0.002(2)
C9 0.026(3) 0.040(3) 0.034(3) -0.001(2) 0.010(2) 0.002(2)
C10 0.032(4) 0.039(4) 0.046(4) -0.001(4) 0.016(3) -0.004(4)
C11 0.038(3) 0.020(2) 0.046(3) 0.003(2) 0.011(2) 0.008(2)
C12 0.027(3) 0.028(4) 0.038(3) -0.002(3) 0.006(2) -0.013(3)
C13 0.041(3) 0.034(3) 0.032(3) -0.006(2) 0.010(2) -0.015(3)
C14 0.044(3) 0.044(3) 0.039(3) -0.015(3) 0.021(3) -0.019(3)
C15 0.027(3) 0.033(3) 0.045(3) -0.018(2) 0.013(2) -0.012(2)
C16 0.039(3) 0.039(3) 0.039(3) 0.004(2) 0.009(2) 0.008(3)
C17 0.034(3) 0.057(4) 0.057(4) -0.027(3) 0.008(2) 0.006(3)
C57 0.068(14) 0.10(3) 0.092(14) 0.023(12) 0.052(11) 0.049(12)
C51 0.053(3) 0.052(3) 0.052(3) -0.0002(11) 0.0162(14) 0.0003(11)
C52 0.033(3) 0.032(4) 0.032(3) -0.0001(11) 0.0105(14) 0.0002(11)
C53 0.059(8) 0.09(3) 0.093(10) 0.016(10) 0.022(7) 0.018(10)
C54 0.081(12) 0.081(12) 0.081(11) 0.0000(11) 0.025(4) 0.0000(11)
C55 0.053(8) 0.23(3) 0.064(8) 0.06(2) 0.020(7) 0.01(2)
C56 0.13(2) 0.14(4) 0.107(15) 0.06(2) 0.021(14) 0.04(2)
C1 0.0324(16) 0.105(3) 0.0293(15) 0.0109(16) 0.0040(12) -0.0244(17)
C2 0.0305(15) 0.176(4) 0.0275(14) 0.0181(18) 0.0071(12) -0.0213(19)
C3 0.105(3) 0.089(3) 0.047(2) 0.0238(19) -0.0080(19) -0.061(3)

loop_
_atom_type_symbol
_atom_type_description
_atom_type_scat_dispersion_real
_atom_type_scat_dispersion_imag
_atom_type_scat_source
C C 0.0033 0.0016 'International Tables Vol C Tables 4.2.6.8 and 6.1.1.4'
H H 0.0000 0.0000 'International Tables Vol C Tables 4.2.6.8 and 6.1.1.4'
N N 0.0061 0.0033 'International Tables Vol C Tables 4.2.6.8 and 6.1.1.4'
Al Al 0.0645 0.0514 'International Tables Vol C Tables 4.2.6.8 and 6.1.1.4'
Cr Cr 0.3209 0.6236 'International Tables Vol C Tables 4.2.6.8 and 6.1.1.4'

loop_
_geom_angle_atom_site_label_1
_geom_angle_atom_site_label_2
_geom_angle_atom_site_label_3
_geom_angle
_geom_angle_site_symmetry_1
_geom_angle_site_symmetry_3
N1 Cr C4 100(10) . .
N1 Cr C5 108.27(19) . .
C4 Cr C5 31(10) . .
N1 Cr C7 156.67(18) . .
C4 Cr C7 58(10) . .
C5 Cr C7 57.3(2) . .
N1 Cr C2 102.82(10) . 5_656
C4 Cr C2 151(10) . 5_656
C5 Cr C2 122.9(2) . 5_656
C7 Cr C2 100.50(18) . 5_656
N1 Cr C2 102.82(10) . 2_656
C4 Cr C2 151(10) . 2_656
C5 Cr C2 146.4(2) . 2_656
C7 Cr C2 96.44(15) . 2_656
C2 Cr C2 34.9(2) 5_656 2_656
N1 Cr C6 140.2(2) . .
C4 Cr C6 55(10) . .
C5 Cr C6 34.1(2) . .
C7 Cr C6 34.7(3) . .
C2 Cr C6 96.3(2) 5_656 .
C2 Cr C6 112.5(2) 2_656 .
N1 Cr N2 123.94(18) . .
C4 Cr N2 38(10) . .
C5 Cr N2 58.15(19) . .
C7 Cr N2 34.0(2) . .
C2 Cr N2 131.16(19) 5_656 .
C2 Cr N2 112.9(2) 2_656 .
C6 Cr N2 57.5(2) . .
C1 N1 C1 107.6(3) . 6
C1 N1 Cr 123.69(18) . .
C1 N1 Cr 123.69(18) 6 .
C7 N2 C4 100(10) . .
C7 N2 Al 122.9(5) . .
C4 N2 Al 135(10) . .
C7 N2 Cr 72.1(3) . .
C4 N2 Cr 68(10) . .
Al N2 Cr 132.9(4) . .
C12 N3 C15 106.5(5) . .
C12 N3 Al 124.8(4) . .
C15 N3 Al 128.6(3) . .
N3 Al N2 101.3(2) . .
N3 Al C10 111.1(2) . .
N2 Al C10 111.5(3) . .
N3 Al C11 115.1(2) . .
N2 Al C11 106.9(3) . .
C10 Al C11 110.6(3) . .
C5 C4 N2 112(10) . .
C5 C4 C8 135(10) . .
N2 C4 C8 113(10) . .
C5 C4 Cr 77(10) . .
N2 C4 Cr 74(10) . .
C8 C4 Cr 117(10) . .
C4 C5 C6 110(10) . .
C4 C5 Cr 73(10) . .
C6 C5 Cr 73.8(5) . .
C5 C6 C7 107.9(9) . .
C5 C6 Cr 72.2(5) . .
C7 C6 Cr 72.4(4) . .
N2 C7 C6 109.5(6) . .
N2 C7 C9 123.2(7) . .
C6 C7 C9 127.2(7) . .
N2 C7 Cr 73.9(4) . .
C6 C7 Cr 72.9(3) . .
C9 C7 Cr 122.0(3) . .
C13 C12 N3 110.0(6) . .
C13 C12 C16 126.5(6) . .
N3 C12 C16 123.5(6) . .
C12 C13 C14 106.5(5) . .
C15 C14 C13 107.8(5) . .
C14 C15 N3 109.2(5) . .
C14 C15 C17 128.3(5) . .
N3 C15 C17 122.5(5) . .
C52 C51 C56 120.0 . .
C52 C51 C57 117.6(8) . .
C56 C51 C57 122.3(8) . .
C53 C52 C51 120.0 . .
C54 C53 C52 120.0 . .
C53 C54 C55 120.0 . .
C54 C55 C56 120.0 . .
C55 C56 C51 120.0 . .
N1 C1 C2 109.4(3) . .
N1 C1 C3 121.4(2) . .
C2 C1 C3 129.1(3) . .
C1 C2 C2 106.7(2) . 6
C1 C2 Cr 103.87(18) . 5_656
C2 C2 Cr 72.55(10) 6 5_656

loop_
_geom_bond_atom_site_label_1
_geom_bond_atom_site_label_2
_geom_bond_distance
_geom_bond_site_symmetry_2
Cr N1 2.028(3) .
Cr C4 2(3) .
Cr C5 2.341(9) .
Cr C7 2.354(5) .
Cr C2 2.359(3) 5_656
Cr C2 2.359(3) 2_656
Cr C6 2.362(6) .
Cr N2 2.376(7) .
N1 C1 1.372(4) .
N1 C1 1.372(4) 6
N2 C7 1.382(10) .
N2 C4 2(10) .
N2 Al 1.957(7) .
N3 C12 1.384(8) .
N3 C15 1.391(6) .
N3 Al 1.912(4) .
Al C10 1.971(7) .
Al C11 1.991(5) .
C4 C5 1(10) .
C4 C8 2(10) .
C5 C6 1.377(9) .
C6 C7 1.407(12) .
C7 C9 1.489(7) .
C12 C13 1.373(9) .
C12 C16 1.487(9) .
C13 C14 1.415(8) .
C14 C15 1.368(7) .
C15 C17 1.493(8) .
C57 C51 1.555(12) .
C51 C52 1.3900 .
C51 C56 1.3900 .
C52 C53 1.3900 .
C53 C54 1.3900 .
C54 C55 1.3900 .
C55 C56 1.3900 .
C1 C2 1.386(4) .
C1 C3 1.491(5) .
C2 C2 1.415(8) 6
C2 Cr 2.359(3) 5_656
